data_2011998
loop_
_publ_author_name
'Meyers, Cal Y.'
'Lutfi, Hisham G.'
'Hou, Yuqing'
'Robinson, Paul D.'

_publ_section_title
;
 1,1-Di(9-fluorenyl)ethanol, a by-product from the acetylation of
 9-fluorenyllithium
;
_journal_issue 5
_journal_name_full 'Acta Crystallographica Section C'
_journal_page_first 580
_journal_page_last 581
_journal_paper_doi 10.1107/S0108270101001846
_journal_volume 57
_journal_year 2001
_chemical_formula_moiety 'C28 H22 O'
_chemical_formula_sum 'C28 H22 O'
_chemical_formula_weight 374.46
_chemical_melting_point 454.8(8)
_chemical_name_systematic
;
1,1-Di-9-fluorenylethanol
;
_space_group_IT_number 15
_symmetry_cell_setting monoclinic
_symmetry_space_group_name_Hall '-C 2yc'
_symmetry_space_group_name_H-M 'C 1 2/c 1'
_cell_angle_alpha 90.00
_cell_angle_beta 102.962(12)
_cell_angle_gamma 90.00
_cell_formula_units_Z 8
_cell_length_a 34.792(5)
_cell_length_b 10.0951(17)
_cell_length_c 11.6821(17)
_cell_measurement_reflns_used 25
_cell_measurement_temperature 296
_cell_measurement_theta_max 10.8
_cell_measurement_theta_min 7.6
_cell_volume 3998.5(11)
_computing_cell_refinement 'MSC/AFC Diffractometer Control Software'
_computing_data_collection
;
MSC/AFC Diffractometer Control Software
(Molecular Structure Corporation, 1996)
;
_computing_data_reduction
;
 PROCESS in TEXSAN  (Molecular Structure Corporation, 1997)
;
_computing_molecular_graphics 'ORTEP (Johnson, 1965)'
_computing_publication_material
;
TEXSAN, SHELXL97 and PLATON (Spek, 2000)
;
_computing_structure_refinement 'TEXSAN and SHELXL97 (Sheldrick, 1997)'
_computing_structure_solution 'SHELXS97 (Sheldrick, 1990)'
_diffrn_ambient_temperature 296
_diffrn_measured_fraction_theta_full .999
_diffrn_measured_fraction_theta_max .999
_diffrn_measurement_device_type 'Rigaku AFC-5S diffractometer'
_diffrn_measurement_method '\w (rate 1\% min^-1^)'
_diffrn_radiation_monochromator graphite
_diffrn_radiation_source 'sealed tube'
_diffrn_radiation_type 'Mo K\a'
_diffrn_radiation_wavelength .71069
_diffrn_reflns_av_R_equivalents .012
_diffrn_reflns_av_sigmaI/netI .083
_diffrn_reflns_limit_h_max 41
_diffrn_reflns_limit_h_min 0
_diffrn_reflns_limit_k_max 12
_diffrn_reflns_limit_k_min 0
_diffrn_reflns_limit_l_max 13
_diffrn_reflns_limit_l_min -13
_diffrn_reflns_number 3580
_diffrn_reflns_theta_full 25.00
_diffrn_reflns_theta_max 25.00
_diffrn_reflns_theta_min 2.10
_diffrn_standards_decay_% .9
_diffrn_standards_interval_count 150
_diffrn_standards_number 3
_exptl_absorpt_coefficient_mu .074
_exptl_absorpt_correction_type none
_exptl_crystal_colour colorless
_exptl_crystal_density_diffrn 1.244
_exptl_crystal_density_method 'not measured'
_exptl_crystal_description plate
_exptl_crystal_F_000 1584
_exptl_crystal_size_max .36
_exptl_crystal_size_mid .31
_exptl_crystal_size_min .05
_refine_diff_density_max .11
_refine_diff_density_min -.13
_refine_ls_extinction_coef .0014(3)
_refine_ls_extinction_method 'SHELXL97 (Sheldrick, 1997)'
_refine_ls_goodness_of_fit_ref .968
_refine_ls_hydrogen_treatment constr
_refine_ls_matrix_type full
_refine_ls_number_parameters 265
_refine_ls_number_reflns 3521
_refine_ls_number_restraints 0
_refine_ls_restrained_S_all .968
_refine_ls_R_factor_all .177
_refine_ls_R_factor_gt .037
_refine_ls_shift/su_max <0.001
_refine_ls_shift/su_mean .000
_refine_ls_structure_factor_coef Fsqd
_refine_ls_weighting_details 'w=1/[\s^2^(Fo^2^)+(0.0542P)^2^] where P=(Fo^2^+2Fc^2^)/3'
_refine_ls_weighting_scheme calc
_refine_ls_wR_factor_ref .138
_reflns_number_gt 1330
_reflns_number_total 3521
_reflns_threshold_expression I>2\s(I)
_cod_data_source_file sx1118.cif
_cod_data_source_block II
_cod_depositor_comments
;
The following automatic conversions were performed:

'_chemical_melting_point' value '454-455.5' was changed to '454.8(8)'
- the average value was taken and precision was estimated.

Automatic conversion script
Id: cif_fix_values 1646 2011-03-28 12:23:43Z adriana 

The following automatic conversions were performed:

'_chemical_melting_point' value '454-455.5' was changed to '454.8(8)'
- the average value was taken and precision was estimated.

Automatic conversion script
Id: cif_fix_values 1715 2011-07-08 13:25:40Z adriana 
;
_cod_original_cell_volume 3998.5(10)
_cod_original_sg_symbol_H-M 'C 2/c'
_cod_database_code 2011998

loop_
_symmetry_equiv_pos_as_xyz
'x, y, z'
'-x, y, -z+1/2'
'x+1/2, y+1/2, z'
'-x+1/2, y+1/2, -z+1/2'
'-x, -y, -z'
'x, -y, z-1/2'
'-x+1/2, -y+1/2, -z'
'x+1/2, -y+1/2, z-1/2'

loop_
_atom_site_label
_atom_site_fract_x
_atom_site_fract_y
_atom_site_fract_z
_atom_site_U_iso_or_equiv
_atom_site_adp_type
_atom_site_calc_flag
_atom_site_refinement_flags
_atom_site_occupancy
_atom_site_disorder_assembly
_atom_site_disorder_group
_atom_site_type_symbol
O1 .17833(6) .14267(18) .76379(17) .0725(6) Uani d . 1 . . O
C1 .12133(10) .2904(3) .8775(3) .0805(10) Uani d . 1 . . C
C2 .10878(14) .3992(4) .9312(3) .0984(12) Uani d . 1 . . C
C3 .07611(15) .4689(4) .8765(5) .1108(14) Uani d . 1 . . C
C4 .05450(11) .4315(4) .7678(5) .1041(13) Uani d . 1 . . C
C4a .06677(9) .3199(3) .7141(3) .0758(9) Uani d . 1 . . C
C4b .04874(9) .2551(4) .6043(3) .0813(10) Uani d . 1 . . C
C5 .01479(10) .2842(5) .5193(4) .1099(14) Uani d . 1 . . C
C6 .00347(12) .2012(7) .4233(4) .1276(19) Uani d . 1 . . C
C7 .02477(12) .0901(5) .4117(3) .1141(15) Uani d . 1 . . C
C8 .05878(9) .0596(4) .4948(3) .0889(11) Uani d . 1 . . C
C8a .07124(8) .1436(4) .5904(3) .0709(9) Uani d . 1 . . C
C9 .10710(8) .1348(3) .6933(2) .0612(8) Uani d . 1 . . C
C9a .10026(9) .2510(3) .7684(3) .0658(8) Uani d . 1 . . C
C10 .14762(7) .1391(3) .6582(2) .0561(7) Uani d . 1 . . C
C11 .15132(8) .2677(3) .5945(2) .0682(8) Uani d . 1 . . C
C1' .20941(9) .0919(3) .4779(2) .0669(8) Uani d . 1 . . C
C2' .24660(10) .0655(4) .4602(3) .0792(9) Uani d . 1 . . C
C3' .26857(10) -.0373(4) .5167(3) .0854(10) Uani d . 1 . . C
C4' .25369(10) -.1193(3) .5904(3) .0801(10) Uani d . 1 . . C
C4a' .21590(9) -.0962(3) .6065(2) .0617(8) Uani d . 1 . . C
C4b' .19111(10) -.1752(3) .6650(2) .0674(9) Uani d . 1 . . C
C5' .19826(12) -.2971(3) .7214(3) .0871(11) Uani d . 1 . . C
C6' .16817(17) -.3594(4) .7588(3) .1059(14) Uani d . 1 . . C
C7' .13147(15) -.3023(4) .7410(3) .1020(13) Uani d . 1 . . C
C8' .12388(10) -.1800(3) .6858(3) .0804(9) Uani d . 1 . . C
C8a' .15415(10) -.1156(3) .6482(2) .0628(8) Uani d . 1 . . C
C9' .15407(8) .0164(3) .5843(2) .0577(7) Uani d . 1 . . C
C9a' .19422(8) .0119(3) .5528(2) .0570(7) Uani d . 1 . . C
H1 .1819 .0679 .7916 .109 Uiso calc R 1 . . H
H2 .1227 .4252 1.0053 .118 Uiso calc R 1 . . H
H3 .0684 .5428 .9133 .133 Uiso calc R 1 . . H
H4 .0323 .4790 .7309 .125 Uiso calc R 1 . . H
H5 -.0001 .3588 .5269 .132 Uiso calc R 1 . . H
H6 -.0189 .2213 .3658 .153 Uiso calc R 1 . . H
H7 .0164 .0345 .3475 .137 Uiso calc R 1 . . H
H8 .0731 -.0162 .4867 .107 Uiso calc R 1 . . H
H9 .1054 .0526 .7366 .073 Uiso calc R 1 . . H
H1' .1948 .1627 .4399 .080 Uiso calc R 1 . . H
H2' .2568 .1185 .4091 .095 Uiso calc R 1 . . H
H3' .2938 -.0519 .5052 .103 Uiso calc R 1 . . H
H4' .2687 -.1890 .6288 .096 Uiso calc R 1 . . H
H5' .2231 -.3360 .7336 .105 Uiso calc R 1 . . H
H6' .1727 -.4409 .7964 .127 Uiso calc R 1 . . H
H7' .1114 -.3461 .7663 .122 Uiso calc R 1 . . H
H8' .0990 -.1419 .6743 .096 Uiso calc R 1 . . H
H9' .1334 .0145 .5119 .069 Uiso calc R 1 . . H
H1a .1438 .2442 .9147 .097 Uiso calc R 1 . . H
H11a .1451 .3408 .6398 .102 Uiso calc R 1 . . H
H11b .1334 .2668 .5190 .102 Uiso calc R 1 . . H
H11c .1778 .2770 .5844 .102 Uiso calc R 1 . . H

loop_
_atom_site_aniso_label
_atom_site_aniso_U_11
_atom_site_aniso_U_22
_atom_site_aniso_U_33
_atom_site_aniso_U_12
_atom_site_aniso_U_13
_atom_site_aniso_U_23
O1 .0731(13) .0639(13) .0694(13) .0030(11) -.0072(11) -.0052(11)
C1 .107(3) .078(2) .061(2) -.007(2) .0259(19) -.0016(19)
C2 .133(4) .088(3) .090(3) -.013(3) .060(3) -.007(2)
C3 .118(4) .087(3) .154(4) -.013(3) .087(3) -.015(3)
C4 .074(2) .095(3) .160(4) .004(2) .060(3) .012(3)
C4a .061(2) .080(2) .093(3) -.005(2) .033(2) .010(2)
C4b .0434(18) .107(3) .095(3) -.004(2) .0171(19) .028(2)
C5 .061(2) .126(4) .139(4) -.002(2) .015(3) .042(3)
C6 .064(3) .180(5) .123(4) -.023(3) -.012(3) .054(4)
C7 .083(3) .164(5) .080(3) -.037(3) -.013(2) .016(3)
C8 .068(2) .125(3) .068(2) -.021(2) .0022(18) .006(2)
C8a .0517(18) .098(3) .0613(19) -.0133(19) .0090(15) .0151(19)
C9 .0641(19) .062(2) .0562(17) -.0059(15) .0117(14) .0112(15)
C9a .067(2) .073(2) .063(2) -.0051(17) .0265(17) .0110(18)
C10 .0556(17) .0560(18) .0527(16) -.0030(15) .0032(14) .0047(14)
C11 .072(2) .0564(19) .083(2) .0040(16) .0313(16) .0111(16)
C1' .073(2) .0632(19) .0656(19) -.0034(17) .0167(16) -.0021(17)
C2' .079(2) .085(3) .078(2) -.009(2) .0256(19) -.015(2)
C3' .075(2) .096(3) .084(2) .000(2) .015(2) -.030(2)
C4' .088(3) .077(2) .065(2) .017(2) -.0036(18) -.0236(19)
C4a' .077(2) .0544(19) .0481(17) .0069(17) .0031(15) -.0082(15)
C4b' .098(2) .0498(19) .0462(16) .0039(18) -.0006(16) -.0053(15)
C5' .145(3) .055(2) .0521(19) .007(2) .001(2) -.0034(17)
C6' .187(5) .052(2) .063(2) -.014(3) -.005(3) .0082(18)
C7' .162(4) .070(3) .070(2) -.042(3) .017(3) .003(2)
C8' .103(3) .068(2) .067(2) -.0237(19) .0122(18) .0014(18)
C8a' .086(2) .0521(18) .0456(16) -.0134(18) .0058(15) -.0011(14)
C9' .0659(19) .0545(18) .0472(16) -.0044(15) .0009(13) .0036(14)
C9a' .0645(19) .0539(18) .0494(17) -.0042(16) .0060(14) -.0046(14)

loop_
_atom_type_symbol
_atom_type_description
_atom_type_scat_dispersion_real
_atom_type_scat_dispersion_imag
_atom_type_scat_source
C C .0033 .0016 'International Tables Vol C Tables 4.2.6.8 and 6.1.1.4'
H H .0000 .0000 'International Tables Vol C Tables 4.2.6.8 and 6.1.1.4'
O O .0106 .0060 'International Tables Vol C Tables 4.2.6.8 and 6.1.1.4'

loop_
_geom_angle_atom_site_label_1
_geom_angle_atom_site_label_2
_geom_angle_atom_site_label_3
_geom_angle
_geom_angle_publ_flag
C11 C10 O1 105.7(2) no
C9 C10 O1 108.5(2) no
C9' C10 O1 108.9(2) no
C9 C10 C11 109.6(2) no
C9' C10 C11 111.8(2) no
C9 C10 C9' 112.1(2) no
C9a C9 C10 113.6(2) no
C9a' C9' C10 114.4(2) no
C8a C9 C10 114.8(2) no
C8a' C9' C10 114.1(2) no
C9a C1 C2 119.5(3) no
C2 C3 C4 121.0(4) no
C3 C2 C1 120.7(4) no
C9a C4a C4 120.5(4) no
C9a C4a C4b 109.4(3) no
C4 C4a C4b 130.0(4) no
C5 C4b C8a 119.6(4) no
C5 C4b C4a 131.6(4) no
C8a C4b C4a 108.8(3) no
C3 C4 C4a 118.4(4) no
C6 C5 C4b 119.4(4) no
C7 C6 C5 120.9(4) no
C6 C7 C8 120.6(4) no
C7 C8 C8a 119.3(4) no
C8 C8a C4b 120.0(3) no
C8 C8a C9 130.4(3) no
C4b C8a C9 109.5(3) no
C9a C9 C8a 101.7(2) no
C1 C9a C4a 119.9(3) no
C1 C9a C9 129.7(3) no
C4a C9a C9 110.4(3) no
C9a' C1' C2' 119.2(3) no
C3' C2' C1' 121.0(3) no
C2' C3' C4' 120.7(3) no
C3' C4' C4a' 119.0(3) no
C4' C4a' C9a' 120.2(3) no
C4' C4a' C4b' 130.6(3) no
C9a' C4a' C4b' 108.9(3) no
C5' C4b' C8a' 120.7(3) no
C5' C4b' C4a' 130.2(3) no
C8a' C4b' C4a' 108.8(3) no
C6' C5' C4b' 119.1(4) no
C7' C6' C5' 120.6(4) no
C6' C7' C8' 121.1(4) no
C7' C8' C8a' 118.9(4) no
C8' C8a' C4b' 119.6(3) no
C8' C8a' C9' 130.1(3) no
C4b' C8a' C9' 110.3(3) no
C9a' C9' C8a' 101.0(2) no
C1' C9a' C4a' 119.9(3) no
C1' C9a' C9' 129.7(3) no
C4a' C9a' C9' 110.3(3) no
C10 O1 H1 109.5 no
C9a C1 H1a 120.3 no
C2 C1 H1a 120.3 no
C3 C2 H2 119.6 no
C1 C2 H2 119.6 no
C2 C3 H3 119.5 no
C4 C3 H3 119.5 no
C3 C4 H4 120.8 no
C4a C4 H4 120.8 no
C6 C5 H5 120.3 no
C4b C5 H5 120.3 no
C7 C6 H6 119.5 no
C5 C6 H6 119.5 no
C6 C7 H7 119.7 no
C8 C7 H7 119.7 no
C7 C8 H8 120.3 no
C8a C8 H8 120.3 no
C9a C9 H9 108.8 no
C8a C9 H9 108.8 no
C10 C9 H9 108.8 no
C10 C11 H11a 109.5 no
C10 C11 H11b 109.5 no
H11a C11 H11b 109.5 no
C10 C11 H11c 109.5 no
H11a C11 H11c 109.5 no
H11b C11 H11c 109.5 no
C9a' C1' H1' 120.4 no
C2' C1' H1' 120.4 no
C3' C2' H2' 119.5 no
C1' C2' H2' 119.5 no
C2' C3' H3' 119.7 no
C4' C3' H3' 119.7 no
C3' C4' H4' 120.5 no
C4a' C4' H4' 120.5 no
C6' C5' H5' 120.4 no
C4b' C5' H5' 120.4 no
C7' C6' H6' 119.7 no
C5' C6' H6' 119.7 no
C6' C7' H7' 119.5 no
C8' C7' H7' 119.5 no
C7' C8' H8' 120.6 no
C8a' C8' H8' 120.6 no
C9a' C9' H9' 109.0 no
C8a' C9' H9' 109.0 no
C10 C9' H9' 109.0 no

loop_
_geom_bond_atom_site_label_1
_geom_bond_atom_site_label_2
_geom_bond_site_symmetry_2
_geom_bond_distance
_geom_bond_publ_flag
O1 C10 . 1.440(3) no
C1 C9a . 1.379(4) no
C1 C2 . 1.383(4) no
C2 C3 . 1.367(5) no
C3 C4 . 1.376(5) no
C4a C9a . 1.383(4) no
C4a C4 . 1.402(5) no
C4a C4b . 1.451(4) no
C4b C5 . 1.393(5) no
C4b C8a . 1.401(4) no
C5 C6 . 1.384(6) no
C6 C7 . 1.367(6) no
C7 C8 . 1.386(5) no
C8 C8a . 1.392(4) no
C8a C9 . 1.529(4) no
C9 C9a . 1.516(4) no
C9 C10 . 1.555(3) no
C10 C11 . 1.517(3) no
C1' C9a' . 1.379(4) no
C1' C2' . 1.381(4) no
C2' C3' . 1.368(5) no
C3' C4' . 1.376(4) no
C4' C4a' . 1.389(4) no
C4a' C9a' . 1.393(3) no
C4a' C4b' . 1.453(4) no
C4b' C5' . 1.392(4) no
C4b' C8a' . 1.393(4) no
C5' C6' . 1.373(5) no
C6' C7' . 1.374(5) no
C7' C8' . 1.390(5) no
C8' C8a' . 1.391(4) no
C8a' C9' . 1.526(4) no
C9' C9a' . 1.523(4) no
C9' C10 . 1.554(3) no
O1 H1 . .8200 no
C1 H1a . .9300 no
C2 H2 . .9300 no
C3 H3 . .9300 no
C4 H4 . .9300 no
C5 H5 . .9300 no
C6 H6 . .9300 no
C7 H7 . .9300 no
C8 H8 . .9300 no
C9 H9 . .9800 no
C1' H1' . .9300 no
C2' H2' . .9300 no
C3' H3' . .9300 no
C4' H4' . .9300 no
C5' H5' . .9300 no
C6' H6' . .9300 no
C7' H7' . .9300 no
C8' H8' . .9300 no
C9' H9' . .9800 no
C11 H11a . .9600 no
C11 H11b . .9600 no
C11 H11c . .9600 no

loop_
_geom_torsion_atom_site_label_1
_geom_torsion_atom_site_label_2
_geom_torsion_atom_site_label_3
_geom_torsion_atom_site_label_4
_geom_torsion
_geom_torsion_publ_flag
C1 C9a C9 C10 -60.7(4) no
C1' C9a' C9' C10 -68.7(3) no
C8 C8a C9 C10 61.6(4) no
C8' C8a' C9' C10 66.3(4) no
C9a C9 C10 C9' 178.4(2) no
C9a' C9' C10 C9 -177.0(2) no
C8a C9 C10 C9' -65.1(3) no
C8a' C9' C10 C9 -61.4(3) no
C1 C2 C3 C4 1.2(6) no
C9a C4a C4b C5 179.1(3) no
C4 C4a C4b C5 1.2(6) no
C9a C4a C4b C8a .4(3) no
C4 C4a C4b C8a -177.5(3) no
C9a C1 C2 C3 -1.0(5) no
C2 C3 C4 C4a -.1(5) no
C9a C4a C4 C3 -1.2(5) no
C4b C4a C4 C3 176.5(3) no
C8a C4b C5 C6 1.0(5) no
C4b C5 C6 C7 1.0(6) no
C5 C6 C7 C8 -1.5(6) no
C6 C7 C8 C8a -.2(5) no
C7 C8 C8a C4b 2.3(4) no
C7 C8 C8a C9 -179.8(3) no
C4a C4b C5 C6 -177.6(3) no
C5 C4b C8a C8 -2.7(4) no
C4a C4b C8a C8 176.2(3) no
C5 C4b C8a C9 178.9(3) no
C4a C4b C8a C9 -2.1(3) no
C8 C8a C9 C9a -175.3(3) no
C4b C8a C9 C9a 2.9(3) no
C4b C8a C9 C10 -120.2(3) no
C2 C1 C9a C4a -.3(4) no
C2 C1 C9a C9 -178.3(3) no
C4 C4a C9a C1 1.4(4) no
C4b C4a C9a C1 -176.7(3) no
C4 C4a C9a C9 179.7(3) no
C4b C4a C9a C9 1.6(3) no
C8a C9 C9a C1 175.4(3) no
C8a C9 C9a C4a -2.7(3) no
C10 C9 C9a C4a 121.2(2) no
C9a C9 C10 O1 58.1(3) no
C8a C9 C10 O1 174.6(2) no
C9a C9 C10 C11 -56.9(3) no
C8a C9 C10 C11 59.6(3) no
C9a' C1' C2' C3' -.8(4) no
C1' C2' C3' C4' 1.7(5) no
C2' C3' C4' C4a' .1(5) no
C3' C4' C4a' C9a' -2.8(4) no
C3' C4' C4a' C4b' 170.7(3) no
C4' C4a' C4b' C5' -.2(5) no
C9a' C4a' C4b' C5' 173.8(3) no
C4' C4a' C4b' C8a' -174.4(3) no
C9a' C4a' C4b' C8a' -.4(3) no
C8a' C4b' C5' C6' 1.0(4) no
C4a' C4b' C5' C6' -172.6(3) no
C4b' C5' C6' C7' -.1(5) no
C5' C6' C7' C8' -.5(5) no
C6' C7' C8' C8a' .2(5) no
C7' C8' C8a' C4b' .8(4) no
C7' C8' C8a' C9' 178.9(3) no
C5' C4b' C8a' C8' -1.4(4) no
C4a' C4b' C8a' C8' 173.5(2) no
C5' C4b' C8a' C9' -179.8(2) no
C4a' C4b' C8a' C9' -5.0(3) no
C8' C8a' C9' C9a' -170.5(3) no
C4b' C8a' C9' C9a' 7.8(3) no
C2' C1' C9a' C4a' -1.9(4) no
C2' C1' C9a' C9' -177.9(3) no
C4' C4a' C9a' C1' 3.7(4) no
C4b' C4a' C9a' C1' -171.0(2) no
C4' C4a' C9a' C9' -179.6(2) no
C4b' C4a' C9a' C9' 5.6(3) no
C8a' C9' C9a' C1' 168.2(3) no
C8a' C9' C9a' C4a' -8.0(3) no
C10 C9' C9a' C4a' 115.0(2) no
C4b' C8a' C9' C10 -115.4(2) no
C9a' C9' C10 O1 -57.0(3) no
C8a' C9' C10 O1 58.7(3) no
C9a' C9' C10 C11 59.4(3) no
C8a' C9' C10 C11 175.1(2) no

loop_
_cod_related_entry_id
_cod_related_entry_database
_cod_related_entry_code
1 ChemSpider 21107343
